data_4330426
loop_
_publ_author_name
'Caroline T. Saouma'
'Connie C. Lu'
'Jonas C. Peters'

_publ_section_title
;
 Mononuclear Five- and Six-Coordinate Iron Hydrazido and Hydrazine Species
;
_journal_name_full 'Inorganic Chemistry'
_journal_page_first 10043
_journal_page_last 10054
_journal_paper_doi 10.1021/ic301704f
_journal_volume 51
_journal_year 2012
_chemical_formula_sum 'C49.98 H54.85 B Cl0.25 F4.53 Fe N1.94 O1.25 P3.76'
_chemical_formula_weight 980.52
_chemical_name_systematic
; 
 ? 
;
_space_group_IT_number 2
_symmetry_cell_setting triclinic
_symmetry_space_group_name_Hall '-P 1'
_symmetry_space_group_name_H-M 'P -1'
_atom_sites_solution_hydrogens geom
_atom_sites_solution_primary direct
_atom_sites_solution_secondary difmap
_audit_creation_method SHELXL-97
_cell_angle_alpha 73.970(2)
_cell_angle_beta 79.3670(10)
_cell_angle_gamma 74.2410(10)
_cell_formula_units_Z 2
_cell_length_a 11.7898(9)
_cell_length_b 12.1629(10)
_cell_length_c 18.5270(15)
_cell_measurement_reflns_used 9895
_cell_measurement_temperature 100(2)
_cell_measurement_theta_max 29.98
_cell_measurement_theta_min 2.26
_cell_volume 2440.2(3)
_computing_cell_refinement 'SAINT 7.46A (Bruker-AXS, 2008)'
_computing_data_collection 'APEX2 3.0 (Bruker-AXS, 2008)'
_computing_data_reduction 'SAINT 7.46A (Bruker-AXS, 2008)'
_computing_molecular_graphics 'Bruker SHELXTL'
_computing_publication_material 'Bruker SHELXTL'
_computing_structure_refinement 'SHELXL-97 (Sheldrick, 2008)'
_computing_structure_solution 'SHELXS-97 (Sheldrick, 2008)'
_diffrn_ambient_temperature 100(2)
_diffrn_detector_area_resol_mean 8.3
_diffrn_measured_fraction_theta_full 0.997
_diffrn_measured_fraction_theta_max 0.997
_diffrn_measurement_device_type 'Bruker Smart APEX CCD'
_diffrn_measurement_method 'omega and phi scans'
_diffrn_radiation_monochromator graphite
_diffrn_radiation_source 'fine-focus sealed tube'
_diffrn_radiation_type MoK\a
_diffrn_radiation_wavelength 0.71073
_diffrn_reflns_av_R_equivalents 0.0637
_diffrn_reflns_av_sigmaI/netI 0.0646
_diffrn_reflns_limit_h_max 16
_diffrn_reflns_limit_h_min -16
_diffrn_reflns_limit_k_max 16
_diffrn_reflns_limit_k_min -16
_diffrn_reflns_limit_l_max 25
_diffrn_reflns_limit_l_min -25
_diffrn_reflns_number 50609
_diffrn_reflns_theta_full 29.13
_diffrn_reflns_theta_max 29.13
_diffrn_reflns_theta_min 1.15
_exptl_absorpt_coefficient_mu 0.502
_exptl_absorpt_correction_T_max 0.9515
_exptl_absorpt_correction_T_min 0.9285
_exptl_absorpt_correction_type multi-scan
_exptl_absorpt_process_details 'SADABS (Sheldrick, 2008)'
_exptl_crystal_colour red
_exptl_crystal_density_diffrn 1.334
_exptl_crystal_description block
_exptl_crystal_F_000 1021
_exptl_crystal_size_max 0.15
_exptl_crystal_size_mid 0.10
_exptl_crystal_size_min 0.10
_refine_diff_density_max 1.370
_refine_diff_density_min -1.049
_refine_diff_density_rms 0.107
_refine_ls_extinction_method none
_refine_ls_goodness_of_fit_ref 1.029
_refine_ls_hydrogen_treatment mixed
_refine_ls_matrix_type full
_refine_ls_number_parameters 793
_refine_ls_number_reflns 13080
_refine_ls_number_restraints 1894
_refine_ls_restrained_S_all 1.009
_refine_ls_R_factor_all 0.0928
_refine_ls_R_factor_gt 0.0611
_refine_ls_shift/su_max 0.035
_refine_ls_shift/su_mean 0.001
_refine_ls_structure_factor_coef Fsqd
_refine_ls_weighting_details 'calc w=1/[\s^2^(Fo^2^)+(0.1077P)^2^+2.8474P] where P=(Fo^2^+2Fc^2^)/3'
_refine_ls_weighting_scheme calc
_refine_ls_wR_factor_gt 0.1754
_refine_ls_wR_factor_ref 0.2001
_reflns_number_gt 9039
_reflns_number_total 13080
_reflns_threshold_expression >2sigma(I)
_cod_data_source_file ic301704f_si_002_04.cif
_cod_data_source_block 7
_cod_database_code 4330426

loop_
_symmetry_equiv_pos_as_xyz
'x, y, z'
'-x, -y, -z'

loop_
_atom_site_label
_atom_site_type_symbol
_atom_site_fract_x
_atom_site_fract_y
_atom_site_fract_z
_atom_site_U_iso_or_equiv
_atom_site_adp_type
_atom_site_occupancy
_atom_site_symmetry_multiplicity
_atom_site_calc_flag
_atom_site_refinement_flags
_atom_site_disorder_assembly
_atom_site_disorder_group
Fe1 Fe 0.31199(4) 0.14819(4) 0.28422(2) 0.01780(12) Uani 1 1 d DU . .
N1 N 0.4732(2) 0.1182(2) 0.31659(16) 0.0233(7) Uani 0.971(7) 1 d PDU A .
H1N H 0.538(2) 0.135(3) 0.2855(19) 0.028 Uiso 0.971(7) 1 d PD . .
H2N H 0.507(3) 0.077(3) 0.3582(15) 0.028 Uiso 0.971(7) 1 d PD . .
N2 N 0.3982(2) 0.2276(2) 0.33204(16) 0.0237(7) Uani 0.971(7) 1 d PDU A .
H3N H 0.393(3) 0.213(3) 0.3838(11) 0.028 Uiso 0.971(7) 1 d PD . .
H4N H 0.430(3) 0.290(2) 0.310(2) 0.028 Uiso 0.971(7) 1 d PD . .
P4 P -0.35552(13) -0.19273(16) 0.44680(10) 0.0220(3) Uani 0.7568(1) 1 d PDU A 1
F1 F -0.3961(3) -0.1043(3) 0.50379(17) 0.0313(7) Uani 0.7568(1) 1 d PDU A 1
F2 F -0.3475(2) -0.0833(2) 0.37730(14) 0.0334(6) Uani 0.7568(1) 1 d PDU A 1
F3 F -0.2217(4) -0.2126(5) 0.4572(3) 0.0457(13) Uani 0.7568(1) 1 d PDU A 1
F4 F -0.3651(3) -0.3005(2) 0.51907(15) 0.0388(7) Uani 0.7568(1) 1 d PDU A 1
F5 F -0.4930(2) -0.1706(3) 0.43764(18) 0.0474(8) Uani 0.7568(1) 1 d PDU A 1
F6 F -0.3214(5) -0.2806(4) 0.3925(3) 0.0565(12) Uani 0.7568(1) 1 d PDU A 1
Cl1 Cl 0.2673(2) 0.0547(2) 0.39368(15) 0.0183(5) Uani 0.2432(1) 1 d PU A 2
O1X O -0.2248(16) -0.183(2) 0.4669(14) 0.052(4) Uani 0.2432(1) 1 d PDU A 2
C2X C -0.207(2) -0.188(3) 0.3871(13) 0.085(5) Uani 0.2432(1) 1 d PDU A 2
H2X1 H -0.1261 -0.2331 0.3720 0.103 Uiso 0.2432(1) 1 calc PR A 2
H2X2 H -0.2241 -0.1096 0.3522 0.103 Uiso 0.2432(1) 1 calc PR A 2
C3X C -0.300(2) -0.254(3) 0.3950(16) 0.052(4) Uani 0.2432(1) 1 d PDU A 2
H3X1 H -0.3376 -0.2331 0.3480 0.062 Uiso 0.2432(1) 1 calc PR A 2
H3X2 H -0.2674 -0.3404 0.4090 0.062 Uiso 0.2432(1) 1 calc PR A 2
C4X C -0.3818(18) -0.213(2) 0.4561(12) 0.025(3) Uani 0.2432(1) 1 d PDU A 2
H4X1 H -0.3911 -0.2829 0.4974 0.030 Uiso 0.2432(1) 1 calc PR A 2
H4X2 H -0.4601 -0.1770 0.4373 0.030 Uiso 0.2432(1) 1 calc PR A 2
C5X C -0.3541(17) -0.128(2) 0.4894(13) 0.049(4) Uani 0.2432(1) 1 d PDU A 2
H5X1 H -0.3773 -0.1405 0.5447 0.058 Uiso 0.2432(1) 1 calc PR A 2
H5X2 H -0.3812 -0.0451 0.4627 0.058 Uiso 0.2432(1) 1 calc PR A 2
B1 B 0.1722(3) 0.1911(3) 0.11983(19) 0.0232(6) Uani 1 1 d U A .
C1 C 0.1096(3) 0.2147(3) 0.04382(18) 0.0264(6) Uani 1 1 d U . .
C2 C 0.0719(4) 0.3304(4) 0.0017(2) 0.0488(11) Uani 1 1 d U . .
H2 H 0.0815 0.3937 0.0189 0.059 Uiso 1 1 calc R . .
C3 C 0.0203(5) 0.3551(4) -0.0656(2) 0.0593(14) Uani 1 1 d U . .
H3 H -0.0062 0.4345 -0.0921 0.071 Uiso 1 1 calc R . .
C4 C 0.0078(3) 0.2661(4) -0.0932(2) 0.0467(10) Uani 1 1 d U . .
H4 H -0.0257 0.2831 -0.1390 0.056 Uiso 1 1 calc R . .
C5 C 0.0445(3) 0.1523(4) -0.0536(2) 0.0367(8) Uani 1 1 d U . .
H5 H 0.0368 0.0896 -0.0723 0.044 Uiso 1 1 calc R . .
C6 C 0.0931(3) 0.1277(3) 0.01384(19) 0.0286(7) Uani 1 1 d U . .
H6 H 0.1160 0.0479 0.0406 0.034 Uiso 1 1 calc R . .
C7 C 0.1844(3) 0.0524(3) 0.16967(19) 0.0263(6) Uani 1 1 d U . .
H7A H 0.2076 0.0001 0.1343 0.032 Uiso 1 1 calc R A .
H7B H 0.1058 0.0435 0.1971 0.032 Uiso 1 1 calc R . .
C8 C 0.0955(3) 0.2881(3) 0.17010(15) 0.0196(5) Uani 1 1 d U . .
H8A H 0.0097 0.2979 0.1688 0.023 Uiso 1 1 calc R A .
H8B H 0.1150 0.3652 0.1459 0.023 Uiso 1 1 calc R . .
C9 C 0.3078(3) 0.2151(3) 0.09242(17) 0.0241(6) Uani 1 1 d U . .
H9A H 0.3048 0.2832 0.0481 0.029 Uiso 1 1 calc R A .
H9B H 0.3610 0.1455 0.0764 0.029 Uiso 1 1 calc R . .
P1 P 0.29163(7) 0.00512(7) 0.23742(4) 0.02133(17) Uani 1 1 d DU A .
C10 C 0.2460(7) -0.1166(5) 0.3130(3) 0.0316(12) Uani 0.7568(1) 1 d PDU A 1
C11 C 0.1275(6) -0.1176(6) 0.3390(3) 0.0362(16) Uani 0.7568(1) 1 d PDU A 1
H11 H 0.0674 -0.0584 0.3135 0.043 Uiso 0.7568(1) 1 calc PR A 1
C12 C 0.0943(6) -0.2024(6) 0.4011(4) 0.0515(18) Uani 0.7568(1) 1 d PDU A 1
H12 H 0.0126 -0.1989 0.4182 0.062 Uiso 0.7568(1) 1 calc PR A 1
C13 C 0.1796(7) -0.2915(6) 0.4379(4) 0.055(2) Uani 0.7568(1) 1 d PDU A 1
H13 H 0.1577 -0.3510 0.4794 0.066 Uiso 0.7568(1) 1 calc PR A 1
C14 C 0.2963(8) -0.2919(8) 0.4131(5) 0.047(3) Uani 0.7568(1) 1 d PDU A 1
H14 H 0.3557 -0.3509 0.4394 0.057 Uiso 0.7568(1) 1 calc PR A 1
C15 C 0.3305(8) -0.2088(10) 0.3506(7) 0.0366(19) Uani 0.7568(1) 1 d PDU A 1
H15 H 0.4125 -0.2146 0.3333 0.044 Uiso 0.7568(1) 1 calc PR A 1
C10A C 0.2501(19) -0.1245(12) 0.3055(7) 0.020(2) Uani 0.2432(1) 1 d PDU A 2
C11A C 0.1338(19) -0.1343(17) 0.3166(10) 0.035(4) Uani 0.2432(1) 1 d PDU A 2
H11A H 0.0764 -0.0783 0.2870 0.042 Uiso 0.2432(1) 1 calc PR A 2
C12A C 0.1028(17) -0.2279(16) 0.3719(10) 0.040(3) Uani 0.2432(1) 1 d PDU A 2
H12A H 0.0226 -0.2345 0.3822 0.048 Uiso 0.2432(1) 1 calc PR A 2
C13A C 0.188(2) -0.3111(17) 0.4118(11) 0.041(4) Uani 0.2432(1) 1 d PDU A 2
H13A H 0.1650 -0.3744 0.4497 0.049 Uiso 0.2432(1) 1 calc PR A 2
C14A C 0.305(2) -0.306(2) 0.3990(16) 0.035(4) Uani 0.2432(1) 1 d PDU A 2
H14A H 0.3628 -0.3658 0.4261 0.041 Uiso 0.2432(1) 1 calc PR A 2
C15A C 0.337(2) -0.211(3) 0.345(2) 0.034(4) Uani 0.2432(1) 1 d PDU A 2
H15A H 0.4170 -0.2042 0.3349 0.040 Uiso 0.2432(1) 1 calc PR A 2
C16 C 0.4308(3) -0.0727(3) 0.19212(17) 0.0246(6) Uani 1 1 d DU . .
C17 C 0.5356(3) -0.0953(3) 0.2240(2) 0.0309(7) Uani 1 1 d DU A .
H17 H 0.5340 -0.0679 0.2676 0.037 Uiso 1 1 calc R . .
C18 C 0.6428(3) -0.1573(3) 0.1931(2) 0.0355(8) Uani 1 1 d DU . .
H18 H 0.7129 -0.1722 0.2160 0.043 Uiso 1 1 calc R A .
C19 C 0.6475(3) -0.1973(3) 0.1292(2) 0.0386(8) Uani 1 1 d DU A .
H19 H 0.7207 -0.2384 0.1076 0.046 Uiso 1 1 calc R . .
C20 C 0.5436(3) -0.1765(3) 0.0971(2) 0.0374(8) Uani 1 1 d DU . .
H20 H 0.5455 -0.2048 0.0539 0.045 Uiso 1 1 calc R A .
C21 C 0.4366(3) -0.1145(3) 0.12801(19) 0.0314(7) Uani 1 1 d DU A .
H21 H 0.3666 -0.1003 0.1052 0.038 Uiso 1 1 calc R . .
P2 P 0.12488(6) 0.24599(7) 0.26768(4) 0.01898(17) Uani 1 1 d DU A .
C22 C 0.0668(6) 0.3752(5) 0.3079(4) 0.0284(10) Uani 0.7568(1) 1 d PDU A 1
C23 C -0.0199(9) 0.4696(7) 0.2761(5) 0.0348(16) Uani 0.7568(1) 1 d PDU A 1
H23 H -0.0456 0.4724 0.2298 0.042 Uiso 0.7568(1) 1 calc PR A 1
C24 C -0.0692(6) 0.5608(7) 0.3131(4) 0.0467(19) Uani 0.7568(1) 1 d PDU A 1
H24 H -0.1295 0.6253 0.2921 0.056 Uiso 0.7568(1) 1 calc PR A 1
C25 C -0.0312(6) 0.5580(6) 0.3794(4) 0.0559(17) Uani 0.7568(1) 1 d PDU A 1
H25 H -0.0661 0.6197 0.4045 0.067 Uiso 0.7568(1) 1 calc PR A 1
C26 C 0.0581(6) 0.4653(6) 0.4100(4) 0.0517(17) Uani 0.7568(1) 1 d PDU A 1
H26 H 0.0856 0.4643 0.4553 0.062 Uiso 0.7568(1) 1 calc PR A 1
C27 C 0.1074(6) 0.3738(6) 0.3741(4) 0.0339(15) Uani 0.7568(1) 1 d PDU A 1
H27 H 0.1687 0.3102 0.3948 0.041 Uiso 0.7568(1) 1 calc PR A 1
C22A C 0.0800(16) 0.3821(13) 0.3023(10) 0.023(2) Uani 0.2432(1) 1 d PDU A 2
C23A C -0.007(2) 0.4761(18) 0.2681(15) 0.027(3) Uani 0.2432(1) 1 d PDU A 2
H23A H -0.0405 0.4683 0.2276 0.032 Uiso 0.2432(1) 1 calc PR A 2
C24A C -0.0451(16) 0.5811(17) 0.2919(10) 0.030(3) Uani 0.2432(1) 1 d PDU A 2
H24A H -0.1020 0.6441 0.2661 0.037 Uiso 0.2432(1) 1 calc PR A 2
C25A C -0.0011(13) 0.5942(13) 0.3524(9) 0.029(3) Uani 0.2432(1) 1 d PDU A 2
H25A H -0.0299 0.6644 0.3698 0.035 Uiso 0.2432(1) 1 calc PR A 2
C26A C 0.0858(15) 0.5032(13) 0.3873(9) 0.033(3) Uani 0.2432(1) 1 d PDU A 2
H26A H 0.1172 0.5105 0.4290 0.039 Uiso 0.2432(1) 1 calc PR A 2
C27A C 0.127(2) 0.4005(15) 0.3605(12) 0.032(3) Uani 0.2432(1) 1 d PDU A 2
H27A H 0.1891 0.3406 0.3832 0.038 Uiso 0.2432(1) 1 calc PR A 2
C28 C 0.0030(3) 0.1747(3) 0.31862(18) 0.0291(7) Uani 1 1 d DU . .
C29 C -0.0183(3) 0.1553(4) 0.3975(2) 0.0424(10) Uani 1 1 d DU A .
H29 H 0.0308 0.1775 0.4236 0.051 Uiso 1 1 calc R . .
C30 C -0.1101(4) 0.1042(5) 0.4382(2) 0.0630(14) Uani 1 1 d DU . .
H30 H -0.1223 0.0899 0.4918 0.076 Uiso 1 1 calc R A .
C31 C -0.1836(4) 0.0744(5) 0.4003(3) 0.0671(15) Uani 1 1 d DU A .
H31 H -0.2468 0.0400 0.4279 0.081 Uiso 1 1 calc R . .
C32 C -0.1653(4) 0.0944(4) 0.3221(3) 0.0529(12) Uani 1 1 d U . .
H32 H -0.2155 0.0733 0.2962 0.063 Uiso 1 1 calc R A .
C33 C -0.0730(3) 0.1455(3) 0.2818(2) 0.0344(8) Uani 1 1 d U A .
H33 H -0.0618 0.1607 0.2282 0.041 Uiso 1 1 calc R . .
P3 P 0.36911(6) 0.24373(7) 0.16622(4) 0.01985(17) Uani 1 1 d DU A .
C34 C 0.3375(3) 0.4058(3) 0.14530(18) 0.0250(6) Uani 1 1 d DU . .
C35 C 0.3626(3) 0.4693(3) 0.0715(2) 0.0352(8) Uani 1 1 d DU A .
H35 H 0.3931 0.4292 0.0322 0.042 Uiso 1 1 calc R . .
C36 C 0.3433(4) 0.5913(3) 0.0552(3) 0.0463(10) Uani 1 1 d DU . .
H36 H 0.3604 0.6340 0.0048 0.056 Uiso 1 1 calc R A .
C37 C 0.2995(4) 0.6503(3) 0.1118(3) 0.0456(9) Uani 1 1 d DU A .
H37 H 0.2854 0.7336 0.1000 0.055 Uiso 1 1 calc R . .
C38 C 0.2759(3) 0.5890(3) 0.1857(3) 0.0404(8) Uani 1 1 d DU . .
H38 H 0.2466 0.6297 0.2248 0.049 Uiso 1 1 calc R A .
C39 C 0.2956(3) 0.4667(3) 0.2020(2) 0.0300(7) Uani 1 1 d DU A .
H39 H 0.2801 0.4243 0.2528 0.036 Uiso 1 1 calc R . .
C40 C 0.5313(3) 0.2164(3) 0.13963(17) 0.0253(6) Uani 1 1 d DU . .
C41 C 0.5958(3) 0.2795(3) 0.1627(2) 0.0327(7) Uani 1 1 d DU A .
H41 H 0.5554 0.3352 0.1915 0.039 Uiso 1 1 calc R . .
C42 C 0.7183(3) 0.2614(4) 0.1439(2) 0.0425(9) Uani 1 1 d DU . .
H42 H 0.7607 0.3050 0.1598 0.051 Uiso 1 1 calc R A .
C43 C 0.7784(3) 0.1808(4) 0.1024(2) 0.0429(9) Uani 1 1 d DU A .
H43 H 0.8619 0.1690 0.0893 0.052 Uiso 1 1 calc R . .
C44 C 0.7165(3) 0.1177(4) 0.0803(2) 0.0392(8) Uani 1 1 d DU . .
H44 H 0.7581 0.0614 0.0521 0.047 Uiso 1 1 calc R A .
C45 C 0.5931(3) 0.1344(3) 0.09842(18) 0.0311(7) Uani 1 1 d DU A .
H45 H 0.5518 0.0897 0.0825 0.037 Uiso 1 1 calc R . .
O1T O 0.5262(4) 0.4092(4) 0.3091(2) 0.0444(12) Uani 0.753(6) 1 d PDU B 1
C1T C 0.5426(5) 0.5225(5) 0.2674(4) 0.0458(13) Uani 0.753(6) 1 d PDU B 1
H1T1 H 0.4780 0.5854 0.2835 0.055 Uiso 0.753(6) 1 calc PR B 1
H1T2 H 0.5441 0.5312 0.2125 0.055 Uiso 0.753(6) 1 calc PR B 1
C2T C 0.6586(7) 0.5278(7) 0.2848(5) 0.082(3) Uani 0.753(6) 1 d PDU B 1
H2T1 H 0.6545 0.6069 0.2914 0.099 Uiso 0.753(6) 1 calc PR B 1
H2T2 H 0.7214 0.5117 0.2430 0.099 Uiso 0.753(6) 1 calc PR B 1
C3T C 0.6855(8) 0.4367(7) 0.3562(5) 0.075(2) Uani 0.753(6) 1 d PDU B 1
H3T1 H 0.7632 0.3816 0.3485 0.090 Uiso 0.753(6) 1 calc PR B 1
H3T2 H 0.6870 0.4739 0.3972 0.090 Uiso 0.753(6) 1 calc PR B 1
C4T C 0.5912(6) 0.3762(6) 0.3745(4) 0.070(2) Uani 0.753(6) 1 d PDU B 1
H4T1 H 0.5373 0.3980 0.4186 0.084 Uiso 0.753(6) 1 calc PR B 1
H4T2 H 0.6242 0.2901 0.3875 0.084 Uiso 0.753(6) 1 calc PR B 1
O1S O 0.5352(6) 0.4074(6) 0.3041(4) 0.058(4) Uani 0.247(6) 1 d PRDU B 2
C1S C 0.4776(6) 0.5116(6) 0.3313(4) 0.061(4) Uani 0.247(6) 1 d PRDU B 2
H1S1 H 0.3935 0.5129 0.3514 0.073 Uiso 0.247(6) 1 calc PR B 2
H1S2 H 0.4824 0.5843 0.2916 0.073 Uiso 0.247(6) 1 calc PR B 2
C2S C 0.5510(16) 0.4952(18) 0.3923(10) 0.068(4) Uani 0.247(6) 1 d PDU B 2
H2S1 H 0.5720 0.5698 0.3897 0.082 Uiso 0.247(6) 1 calc PR B 2
H2S2 H 0.5063 0.4709 0.4425 0.082 Uiso 0.247(6) 1 calc PR B 2
C3S C 0.6576(17) 0.405(2) 0.3816(11) 0.071(4) Uani 0.247(6) 1 d PDU B 2
H3S1 H 0.6547 0.3315 0.4213 0.085 Uiso 0.247(6) 1 calc PR B 2
H3S2 H 0.7286 0.4310 0.3850 0.085 Uiso 0.247(6) 1 calc PR B 2
C4S C 0.6637(12) 0.383(2) 0.3060(11) 0.071(4) Uani 0.247(6) 1 d PDU B 2
H4S1 H 0.7014 0.4391 0.2655 0.086 Uiso 0.247(6) 1 calc PR B 2
H4S2 H 0.7044 0.3015 0.3039 0.086 Uiso 0.247(6) 1 calc PR B 2

loop_
_atom_site_aniso_label
_atom_site_aniso_U_11
_atom_site_aniso_U_22
_atom_site_aniso_U_33
_atom_site_aniso_U_23
_atom_site_aniso_U_13
_atom_site_aniso_U_12
Fe1 0.0196(2) 0.0182(2) 0.0136(2) -0.00278(15) -0.00083(15) -0.00311(15)
N1 0.0227(12) 0.0228(14) 0.0203(13) 0.0002(10) -0.0054(10) -0.0023(10)
N2 0.0295(14) 0.0210(14) 0.0212(13) -0.0046(11) -0.0049(11) -0.0062(10)
P4 0.0239(6) 0.0250(9) 0.0160(7) -0.0089(6) -0.0079(5) 0.0039(5)
F1 0.0412(16) 0.0279(15) 0.0259(14) -0.0199(11) -0.0101(12) 0.0077(12)
F2 0.0396(14) 0.0338(14) 0.0187(11) 0.0026(10) -0.0163(10) 0.0039(11)
F3 0.0307(15) 0.050(3) 0.044(2) -0.0028(18) -0.0167(14) 0.0103(15)
F4 0.071(2) 0.0276(14) 0.0221(12) -0.0036(10) -0.0087(12) -0.0181(13)
F5 0.0294(13) 0.076(2) 0.0462(18) -0.0230(16) -0.0167(12) -0.0114(14)
F6 0.098(3) 0.038(2) 0.0370(18) -0.0296(16) -0.012(2) 0.0022(19)
Cl1 0.0217(12) 0.0195(13) 0.0109(11) 0.0010(9) -0.0017(9) -0.0052(10)
O1X 0.052(6) 0.046(9) 0.065(8) -0.016(7) -0.015(6) -0.014(6)
C2X 0.074(9) 0.105(12) 0.070(8) -0.024(9) 0.022(7) -0.026(8)
C3X 0.065(9) 0.054(10) 0.033(8) -0.023(6) -0.010(6) 0.005(7)
C4X 0.044(7) 0.018(7) 0.014(6) 0.001(5) -0.008(5) -0.011(6)
C5X 0.059(7) 0.047(8) 0.051(8) -0.025(6) -0.008(7) -0.016(7)
B1 0.0244(15) 0.0241(16) 0.0182(14) -0.0066(12) -0.0021(11) 0.0001(12)
C1 0.0234(14) 0.0320(16) 0.0193(14) -0.0100(12) -0.0037(11) 0.0058(12)
C2 0.071(3) 0.0347(19) 0.0309(19) -0.0139(15) -0.0252(18) 0.0222(19)
C3 0.082(3) 0.048(2) 0.031(2) -0.0157(18) -0.030(2) 0.033(2)
C4 0.0358(19) 0.070(3) 0.0266(18) -0.0205(17) -0.0133(15) 0.0165(18)
C5 0.0231(15) 0.060(2) 0.0298(17) -0.0170(16) -0.0046(13) -0.0081(15)
C6 0.0234(14) 0.0385(18) 0.0246(15) -0.0098(13) -0.0024(12) -0.0064(13)
C7 0.0285(15) 0.0225(14) 0.0294(16) -0.0092(12) -0.0115(12) -0.0001(12)
C8 0.0206(13) 0.0227(14) 0.0123(11) -0.0024(10) -0.0002(10) -0.0027(11)
C9 0.0227(13) 0.0294(16) 0.0148(13) -0.0053(11) -0.0009(10) 0.0020(11)
P1 0.0245(4) 0.0174(4) 0.0210(4) -0.0039(3) -0.0064(3) -0.0014(3)
C10 0.035(2) 0.022(2) 0.036(3) 0.0010(19) -0.011(2) -0.009(2)
C11 0.036(2) 0.028(3) 0.041(3) 0.008(2) -0.014(2) -0.012(2)
C12 0.047(3) 0.045(4) 0.058(4) 0.016(3) -0.013(3) -0.029(3)
C13 0.060(3) 0.040(4) 0.058(4) 0.025(3) -0.019(3) -0.029(3)
C14 0.053(3) 0.033(4) 0.049(5) 0.014(4) -0.022(3) -0.013(3)
C15 0.037(3) 0.030(3) 0.041(4) 0.003(3) -0.016(3) -0.010(2)
C10A 0.030(5) 0.014(4) 0.021(5) -0.013(3) -0.006(4) 0.000(4)
C11A 0.039(5) 0.031(6) 0.037(8) 0.001(5) -0.012(6) -0.014(5)
C12A 0.050(5) 0.031(6) 0.045(8) -0.001(5) -0.015(6) -0.020(5)
C13A 0.056(6) 0.022(6) 0.043(8) -0.001(5) -0.007(6) -0.014(5)
C14A 0.046(5) 0.014(5) 0.036(7) -0.005(5) -0.003(6) 0.003(5)
C15A 0.038(5) 0.023(6) 0.032(7) 0.001(5) -0.007(6) 0.000(5)
C16 0.0287(14) 0.0205(15) 0.0224(14) -0.0065(11) -0.0047(11) 0.0005(11)
C17 0.0330(16) 0.0289(17) 0.0278(16) -0.0099(14) -0.0083(13) 0.0043(13)
C18 0.0317(16) 0.0331(19) 0.0347(18) -0.0084(15) -0.0083(14) 0.0070(14)
C19 0.0387(18) 0.0321(19) 0.0338(18) -0.0097(15) 0.0021(15) 0.0079(15)
C20 0.047(2) 0.037(2) 0.0268(17) -0.0147(15) -0.0024(14) -0.0014(16)
C21 0.0377(17) 0.0310(18) 0.0260(16) -0.0100(14) -0.0068(13) -0.0033(14)
P2 0.0192(3) 0.0211(4) 0.0138(3) -0.0035(3) 0.0004(3) -0.0024(3)
C22 0.026(3) 0.033(2) 0.026(2) -0.015(2) 0.0000(19) -0.0006(16)
C23 0.027(3) 0.036(3) 0.039(3) -0.016(2) -0.003(2) 0.004(2)
C24 0.037(4) 0.043(3) 0.059(4) -0.028(3) -0.005(3) 0.009(3)
C25 0.044(4) 0.057(4) 0.077(5) -0.051(4) -0.012(3) 0.010(3)
C26 0.045(3) 0.063(4) 0.057(4) -0.045(3) -0.010(3) 0.004(3)
C27 0.025(3) 0.045(3) 0.034(3) -0.023(3) -0.002(2) 0.001(2)
C22A 0.016(5) 0.032(4) 0.022(6) -0.015(4) 0.003(5) -0.001(3)
C23A 0.020(6) 0.029(5) 0.036(7) -0.018(5) -0.006(5) -0.002(4)
C24A 0.018(6) 0.034(5) 0.040(7) -0.024(5) 0.004(5) 0.002(5)
C25A 0.027(6) 0.029(5) 0.038(6) -0.022(5) 0.009(4) -0.011(4)
C26A 0.032(6) 0.037(6) 0.037(7) -0.020(5) -0.001(5) -0.012(5)
C27A 0.026(7) 0.040(6) 0.033(7) -0.020(5) -0.007(5) 0.001(5)
C28 0.0204(13) 0.0339(17) 0.0246(15) 0.0044(13) 0.0000(11) -0.0058(12)
C29 0.0256(16) 0.063(3) 0.0243(16) 0.0115(16) -0.0024(13) -0.0090(16)
C30 0.035(2) 0.095(4) 0.034(2) 0.027(2) -0.0013(16) -0.020(2)
C31 0.035(2) 0.087(4) 0.056(2) 0.035(3) -0.0088(18) -0.027(2)
C32 0.0295(18) 0.060(3) 0.058(2) 0.020(2) -0.0152(17) -0.0193(18)
C33 0.0255(15) 0.0360(19) 0.0331(17) 0.0086(15) -0.0075(13) -0.0073(13)
P3 0.0178(3) 0.0213(4) 0.0153(3) -0.0012(3) 0.0010(3) -0.0013(3)
C34 0.0174(13) 0.0214(13) 0.0293(15) 0.0034(11) -0.0013(11) -0.0038(11)
C35 0.0269(16) 0.0303(16) 0.0349(17) 0.0074(14) 0.0026(14) -0.0039(14)
C36 0.0362(19) 0.0312(18) 0.056(2) 0.0171(16) -0.0043(17) -0.0103(16)
C37 0.039(2) 0.0207(17) 0.074(3) 0.0070(15) -0.0215(19) -0.0107(15)
C38 0.041(2) 0.0221(16) 0.060(2) -0.0064(16) -0.0206(18) -0.0053(15)
C39 0.0284(16) 0.0227(15) 0.0379(17) -0.0034(13) -0.0100(13) -0.0044(12)
C40 0.0202(12) 0.0285(16) 0.0175(14) 0.0032(12) 0.0003(10) 0.0000(11)
C41 0.0214(14) 0.0362(19) 0.0335(18) -0.0001(14) 0.0003(13) -0.0060(13)
C42 0.0226(15) 0.051(2) 0.045(2) 0.0034(17) -0.0023(15) -0.0090(15)
C43 0.0194(15) 0.056(2) 0.0346(19) 0.0079(16) 0.0009(13) 0.0000(14)
C44 0.0246(15) 0.046(2) 0.0280(17) 0.0011(15) 0.0034(13) 0.0083(14)
C45 0.0240(14) 0.0344(18) 0.0222(15) 0.0006(13) 0.0019(12) 0.0037(13)
O1T 0.047(2) 0.042(3) 0.051(3) -0.009(2) -0.012(2) -0.021(2)
C1T 0.052(3) 0.034(3) 0.057(3) -0.007(2) -0.021(2) -0.014(2)
C2T 0.083(4) 0.071(4) 0.096(5) 0.036(4) -0.056(4) -0.050(4)
C3T 0.078(4) 0.066(4) 0.087(5) 0.022(3) -0.048(4) -0.041(3)
C4T 0.072(4) 0.077(4) 0.066(4) 0.022(3) -0.034(3) -0.047(3)
O1S 0.062(6) 0.054(7) 0.064(7) -0.003(6) -0.019(6) -0.026(7)
C1S 0.066(7) 0.057(7) 0.064(8) -0.007(6) -0.024(6) -0.020(6)
C2S 0.081(8) 0.066(8) 0.070(8) -0.004(6) -0.030(6) -0.039(6)
C3S 0.067(7) 0.081(9) 0.065(8) 0.018(7) -0.028(6) -0.038(6)
C4S 0.062(5) 0.074(7) 0.077(7) -0.001(6) -0.026(6) -0.020(6)

loop_
_atom_type_symbol
_atom_type_description
_atom_type_scat_dispersion_real
_atom_type_scat_dispersion_imag
_atom_type_scat_source
C C 0.0033 0.0016 'International Tables Vol C Tables 4.2.6.8 and 6.1.1.4'
H H 0.0000 0.0000 'International Tables Vol C Tables 4.2.6.8 and 6.1.1.4'
B B 0.0013 0.0007 'International Tables Vol C Tables 4.2.6.8 and 6.1.1.4'
N N 0.0061 0.0033 'International Tables Vol C Tables 4.2.6.8 and 6.1.1.4'
F F 0.0171 0.0103 'International Tables Vol C Tables 4.2.6.8 and 6.1.1.4'
P P 0.1023 0.0942 'International Tables Vol C Tables 4.2.6.8 and 6.1.1.4'
Fe Fe 0.3463 0.8444 'International Tables Vol C Tables 4.2.6.8 and 6.1.1.4'
O O 0.0106 0.0060 'International Tables Vol C Tables 4.2.6.8 and 6.1.1.4'
Cl Cl 0.1484 0.1585 'International Tables Vol C Tables 4.2.6.8 and 6.1.1.4'

loop_
_geom_angle_atom_site_label_1
_geom_angle_atom_site_label_2
_geom_angle_atom_site_label_3
_geom_angle
N1 Fe1 N2 42.29(11)
N1 Fe1 Cl1 85.12(11)
N2 Fe1 Cl1 86.35(11)
N1 Fe1 P1 112.97(9)
N2 Fe1 P1 155.23(8)
Cl1 Fe1 P1 90.48(9)
N1 Fe1 P2 156.08(9)
N2 Fe1 P2 113.80(8)
Cl1 Fe1 P2 94.11(8)
P1 Fe1 P2 90.93(3)
N1 Fe1 P3 92.56(8)
N2 Fe1 P3 92.91(8)
Cl1 Fe1 P3 177.26(8)
P1 Fe1 P3 89.10(3)
P2 Fe1 P3 88.60(3)
N2 N1 Fe1 69.41(15)
N2 N1 H1N 108(3)
Fe1 N1 H1N 125(3)
N2 N1 H2N 108(3)
Fe1 N1 H2N 134(3)
H1N N1 H2N 100(3)
N1 N2 Fe1 68.31(16)
N1 N2 H3N 103(2)
Fe1 N2 H3N 120(2)
N1 N2 H4N 113(3)
Fe1 N2 H4N 128(3)
H3N N2 H4N 110(4)
F3 P4 F2 91.7(3)
F3 P4 F6 91.3(3)
F2 P4 F6 91.7(2)
F3 P4 F5 178.6(2)
F2 P4 F5 88.43(18)
F6 P4 F5 90.1(3)
F3 P4 F4 88.4(3)
F2 P4 F4 178.02(18)
F6 P4 F4 90.3(2)
F5 P4 F4 91.45(19)
F3 P4 F1 90.9(2)
F2 P4 F1 89.58(17)
F6 P4 F1 177.5(2)
F5 P4 F1 87.70(18)
F4 P4 F1 88.44(18)
C2X O1X C5X 110.1(16)
O1X C2X C3X 95.3(13)
O1X C2X H2X1 112.6
C3X C2X H2X1 112.7
O1X C2X H2X2 112.7
C3X C2X H2X2 112.7
H2X1 C2X H2X2 110.2
C4X C3X C2X 100.6(11)
C4X C3X H3X1 111.7
C2X C3X H3X1 111.6
C4X C3X H3X2 111.7
C2X C3X H3X2 111.7
H3X1 C3X H3X2 109.4
C3X C4X C5X 119.1(12)
C3X C4X H4X1 107.5
C5X C4X H4X1 107.5
C3X C4X H4X2 107.5
C5X C4X H4X2 107.5
H4X1 C4X H4X2 107.0
C4X C5X O1X 85.8(12)
C4X C5X H5X1 114.3
O1X C5X H5X1 114.4
C4X C5X H5X2 114.3
O1X C5X H5X2 114.3
H5X1 C5X H5X2 111.5
C1 B1 C9 107.5(2)
C1 B1 C7 111.0(3)
C9 B1 C7 108.5(3)
C1 B1 C8 109.1(2)
C9 B1 C8 108.1(3)
C7 B1 C8 112.4(2)
C6 C1 C2 115.1(3)
C6 C1 B1 125.3(3)
C2 C1 B1 119.5(3)
C1 C2 C3 121.7(4)
C1 C2 H2 119.2
C3 C2 H2 119.2
C4 C3 C2 120.8(4)
C4 C3 H3 119.6
C2 C3 H3 119.6
C5 C4 C3 118.9(4)
C5 C4 H4 120.6
C3 C4 H4 120.6
C4 C5 C6 120.4(4)
C4 C5 H5 119.8
C6 C5 H5 119.8
C1 C6 C5 123.1(4)
C1 C6 H6 118.5
C5 C6 H6 118.5
B1 C7 P1 113.9(2)
B1 C7 H7A 108.8
P1 C7 H7A 108.8
B1 C7 H7B 108.8
P1 C7 H7B 108.8
H7A C7 H7B 107.7
B1 C8 P2 113.8(2)
B1 C8 H8A 108.8
P2 C8 H8A 108.8
B1 C8 H8B 108.8
P2 C8 H8B 108.8
H8A C8 H8B 107.7
B1 C9 P3 112.8(2)
B1 C9 H9A 109.0
P3 C9 H9A 109.0
B1 C9 H9B 109.0
P3 C9 H9B 109.0
H9A C9 H9B 107.8
C7 P1 C16 106.95(15)
C7 P1 C10A 104.6(7)
C16 P1 C10A 97.7(6)
C7 P1 C10 106.8(3)
C16 P1 C10 101.7(3)
C10A P1 C10 5.6(5)
C7 P1 Fe1 114.41(11)
C16 P1 Fe1 114.07(11)
C10A P1 Fe1 117.4(4)
C10 P1 Fe1 111.9(2)
C11 C10 C15 116.3(5)
C11 C10 P1 122.6(5)
C15 C10 P1 120.9(5)
C12 C11 C10 122.2(5)
C12 C11 H11 118.9
C10 C11 H11 118.9
C13 C12 C11 120.2(6)
C13 C12 H12 119.9
C11 C12 H12 119.9
C14 C13 C12 118.3(6)
C14 C13 H13 120.8
C12 C13 H13 120.8
C13 C14 C15 121.9(6)
C13 C14 H14 119.0
C15 C14 H14 119.0
C14 C15 C10 120.9(7)
C14 C15 H15 119.6
C10 C15 H15 119.6
C11A C10A C15A 121.2(13)
C11A C10A P1 119.4(13)
C15A C10A P1 119.4(13)
C10A C11A C12A 118.4(13)
C10A C11A H11A 120.8
C12A C11A H11A 120.8
C13A C12A C11A 120.0(14)
C13A C12A H12A 120.0
C11A C12A H12A 120.0
C14A C13A C12A 122.3(15)
C14A C13A H13A 118.8
C12A C13A H13A 118.8
C13A C14A C15A 118.2(15)
C13A C14A H14A 120.9
C15A C14A H14A 120.9
C10A C15A C14A 119.6(16)
C10A C15A H15A 120.2
C14A C15A H15A 120.2
C17 C16 C21 117.7(3)
C17 C16 P1 119.1(2)
C21 C16 P1 123.1(3)
C18 C17 C16 121.3(3)
C18 C17 H17 119.4
C16 C17 H17 119.4
C19 C18 C17 120.4(3)
C19 C18 H18 119.8
C17 C18 H18 119.8
C18 C19 C20 119.0(3)
C18 C19 H19 120.5
C20 C19 H19 120.5
C19 C20 C21 120.5(3)
C19 C20 H20 119.8
C21 C20 H20 119.8
C20 C21 C16 121.0(3)
C20 C21 H21 119.5
C16 C21 H21 119.5
C8 P2 C22 108.4(3)
C8 P2 C22A 106.6(7)
C22 P2 C22A 6.1(4)
C8 P2 C28 103.57(15)
C22 P2 C28 93.6(2)
C22A P2 C28 99.7(4)
C8 P2 Fe1 113.70(10)
C22 P2 Fe1 116.6(3)
C22A P2 Fe1 113.0(7)
C28 P2 Fe1 118.63(11)
C23 C22 C27 120.1(5)
C23 C22 P2 121.5(5)
C27 C22 P2 118.2(5)
C22 C23 C24 119.2(7)
C22 C23 H23 120.4
C24 C23 H23 120.4
C25 C24 C23 120.6(6)
C25 C24 H24 119.7
C23 C24 H24 119.7
C24 C25 C26 120.2(5)
C24 C25 H25 119.9
C26 C25 H25 119.9
C25 C26 C27 119.8(6)
C25 C26 H26 120.1
C27 C26 H26 120.1
C22 C27 C26 120.0(6)
C22 C27 H27 120.0
C26 C27 H27 120.0
C27A C22A C23A 115.8(12)
C27A C22A P2 125.1(13)
C23A C22A P2 119.1(13)
C24A C23A C22A 121.9(15)
C24A C23A H23A 119.0
C22A C23A H23A 119.0
C25A C24A C23A 120.8(14)
C25A C24A H24A 119.6
C23A C24A H24A 119.6
C24A C25A C26A 118.9(12)
C24A C25A H25A 120.5
C26A C25A H25A 120.5
C25A C26A C27A 119.4(13)
C25A C26A H26A 120.3
C27A C26A H26A 120.3
C22A C27A C26A 123.0(13)
C22A C27A H27A 118.5
C26A C27A H27A 118.5
C33 C28 C29 118.1(3)
C33 C28 P2 122.9(2)
C29 C28 P2 118.9(3)
C30 C29 C28 121.2(4)
C30 C29 H29 119.4
C28 C29 H29 119.4
C31 C30 C29 119.6(4)
C31 C30 H30 120.2
C29 C30 H30 120.2
C30 C31 C32 120.3(4)
C30 C31 H31 119.9
C32 C31 H31 119.9
C31 C32 C33 119.7(4)
C31 C32 H32 120.2
C33 C32 H32 120.2
C28 C33 C32 121.2(4)
C28 C33 H33 119.4
C32 C33 H33 119.4
C9 P3 C34 103.87(15)
C9 P3 C40 106.57(14)
C34 P3 C40 97.65(14)
C9 P3 Fe1 114.64(11)
C34 P3 Fe1 117.51(11)
C40 P3 Fe1 114.64(10)
C39 C34 C35 118.6(3)
C39 C34 P3 121.8(2)
C35 C34 P3 119.5(3)
C36 C35 C34 120.3(4)
C36 C35 H35 119.9
C34 C35 H35 119.9
C37 C36 C35 120.3(4)
C37 C36 H36 119.8
C35 C36 H36 119.8
C36 C37 C38 120.4(4)
C36 C37 H37 119.8
C38 C37 H37 119.8
C37 C38 C39 119.2(4)
C37 C38 H38 120.4
C39 C38 H38 120.4
C34 C39 C38 121.1(3)
C34 C39 H39 119.5
C38 C39 H39 119.5
C45 C40 C41 118.3(3)
C45 C40 P3 122.7(3)
C41 C40 P3 119.0(2)
C42 C41 C40 120.8(4)
C42 C41 H41 119.6
C40 C41 H41 119.6
C43 C42 C41 120.5(4)
C43 C42 H42 119.8
C41 C42 H42 119.8
C44 C43 C42 119.2(3)
C44 C43 H43 120.4
C42 C43 H43 120.4
C43 C44 C45 121.5(4)
C43 C44 H44 119.3
C45 C44 H44 119.3
C40 C45 C44 119.8(4)
C40 C45 H45 120.1
C44 C45 H45 120.1
C1T O1T C4T 106.7(5)
O1T C1T C2T 104.9(4)
O1T C1T H1T1 110.8
C2T C1T H1T1 110.8
O1T C1T H1T2 110.8
C2T C1T H1T2 110.8
H1T1 C1T H1T2 108.8
C1T C2T C3T 107.3(5)
C1T C2T H2T1 110.3
C3T C2T H2T1 110.3
C1T C2T H2T2 110.3
C3T C2T H2T2 110.3
H2T1 C2T H2T2 108.5
C4T C3T C2T 105.1(5)
C4T C3T H3T1 110.7
C2T C3T H3T1 110.7
C4T C3T H3T2 110.7
C2T C3T H3T2 110.7
H3T1 C3T H3T2 108.8
C3T C4T O1T 108.4(5)
C3T C4T H4T1 110.0
O1T C4T H4T1 110.0
C3T C4T H4T2 110.0
O1T C4T H4T2 110.0
H4T1 C4T H4T2 108.4
C1S O1S C4S 109.2(9)
O1S C1S C2S 100.0(7)
O1S C1S H1S1 111.8
C2S C1S H1S1 111.8
O1S C1S H1S2 111.8
C2S C1S H1S2 111.8
H1S1 C1S H1S2 109.5
C3S C2S C1S 107.7(10)
C3S C2S H2S1 110.2
C1S C2S H2S1 110.2
C3S C2S H2S2 110.2
C1S C2S H2S2 110.2
H2S1 C2S H2S2 108.5
C2S C3S C4S 107.7(12)
C2S C3S H3S1 110.2
C4S C3S H3S1 110.2
C2S C3S H3S2 110.2
C4S C3S H3S2 110.2
H3S1 C3S H3S2 108.5
O1S C4S C3S 96.9(11)
O1S C4S H4S1 112.4
C3S C4S H4S1 112.4
O1S C4S H4S2 112.4
C3S C4S H4S2 112.4
H4S1 C4S H4S2 109.9

loop_
_geom_bond_atom_site_label_1
_geom_bond_atom_site_label_2
_geom_bond_distance
Fe1 N1 2.007(3)
Fe1 N2 2.022(3)
Fe1 Cl1 2.083(3)
Fe1 P1 2.2304(9)
Fe1 P2 2.2356(9)
Fe1 P3 2.2499(8)
N1 N2 1.454(4)
N1 H1N 0.898(18)
N1 H2N 0.891(18)
N2 H3N 0.919(18)
N2 H4N 0.899(18)
P4 F3 1.570(5)
P4 F2 1.586(3)
P4 F6 1.590(4)
P4 F5 1.603(3)
P4 F4 1.606(3)
P4 F1 1.631(3)
O1X C2X 1.470(15)
O1X C5X 1.519(14)
C2X C3X 1.492(16)
C2X H2X1 0.9900
C2X H2X2 0.9900
C3X C4X 1.455(18)
C3X H3X1 0.9900
C3X H3X2 0.9900
C4X C5X 1.467(15)
C4X H4X1 0.9900
C4X H4X2 0.9900
C5X H5X1 0.9900
C5X H5X2 0.9900
B1 C1 1.630(5)
B1 C9 1.664(5)
B1 C7 1.666(5)
B1 C8 1.671(4)
C1 C6 1.394(5)
C1 C2 1.403(5)
C2 C3 1.410(5)
C2 H2 0.9500
C3 C4 1.369(7)
C3 H3 0.9500
C4 C5 1.368(6)
C4 H4 0.9500
C5 C6 1.395(5)
C5 H5 0.9500
C6 H6 0.9500
C7 P1 1.815(3)
C7 H7A 0.9900
C7 H7B 0.9900
C8 P2 1.809(3)
C8 H8A 0.9900
C8 H8B 0.9900
C9 P3 1.811(3)
C9 H9A 0.9900
C9 H9B 0.9900
P1 C16 1.838(3)
P1 C10A 1.846(12)
P1 C10 1.858(5)
C10 C11 1.394(7)
C10 C15 1.397(7)
C11 C12 1.392(7)
C11 H11 0.9500
C12 C13 1.379(7)
C12 H12 0.9500
C13 C14 1.367(8)
C13 H13 0.9500
C14 C15 1.389(7)
C14 H14 0.9500
C15 H15 0.9500
C10A C11A 1.382(12)
C10A C15A 1.394(12)
C11A C12A 1.387(12)
C11A H11A 0.9500
C12A C13A 1.374(13)
C12A H12A 0.9500
C13A C14A 1.372(13)
C13A H13A 0.9500
C14A C15A 1.396(13)
C14A H14A 0.9500
C15A H15A 0.9500
C16 C17 1.395(4)
C16 C21 1.399(4)
C17 C18 1.395(4)
C17 H17 0.9500
C18 C19 1.386(5)
C18 H18 0.9500
C19 C20 1.392(5)
C19 H19 0.9500
C20 C21 1.394(5)
C20 H20 0.9500
C21 H21 0.9500
P2 C22 1.835(5)
P2 C22A 1.849(11)
P2 C28 1.853(3)
C22 C23 1.386(7)
C22 C27 1.390(7)
C23 C24 1.400(7)
C23 H23 0.9500
C24 C25 1.373(8)
C24 H24 0.9500
C25 C26 1.386(8)
C25 H25 0.9500
C26 C27 1.391(7)
C26 H26 0.9500
C27 H27 0.9500
C22A C27A 1.392(12)
C22A C23A 1.399(13)
C23A C24A 1.397(12)
C23A H23A 0.9500
C24A C25A 1.381(12)
C24A H24A 0.9500
C25A C26A 1.388(12)
C25A H25A 0.9500
C26A C27A 1.403(12)
C26A H26A 0.9500
C27A H27A 0.9500
C28 C33 1.387(5)
C28 C29 1.400(5)
C29 C30 1.389(5)
C29 H29 0.9500
C30 C31 1.383(7)
C30 H30 0.9500
C31 C32 1.386(7)
C31 H31 0.9500
C32 C33 1.394(5)
C32 H32 0.9500
C33 H33 0.9500
P3 C34 1.846(3)
P3 C40 1.846(3)
C34 C39 1.392(5)
C34 C35 1.394(4)
C35 C36 1.393(5)
C35 H35 0.9500
C36 C37 1.376(6)
C36 H36 0.9500
C37 C38 1.384(6)
C37 H37 0.9500
C38 C39 1.396(5)
C38 H38 0.9500
C39 H39 0.9500
C40 C45 1.389(4)
C40 C41 1.402(5)
C41 C42 1.393(4)
C41 H41 0.9500
C42 C43 1.375(6)
C42 H42 0.9500
C43 C44 1.371(6)
C43 H43 0.9500
C44 C45 1.403(4)
C44 H44 0.9500
C45 H45 0.9500
O1T C1T 1.426(6)
O1T C4T 1.458(7)
C1T C2T 1.484(8)
C1T H1T1 0.9900
C1T H1T2 0.9900
C2T C3T 1.495(9)
C2T H2T1 0.9900
C2T H2T2 0.9900
C3T C4T 1.435(8)
C3T H3T1 0.9900
C3T H3T2 0.9900
C4T H4T1 0.9900
C4T H4T2 0.9900
O1S C1S 1.4431
O1S C4S 1.468(13)
C1S C2S 1.485(13)
C1S H1S1 0.9900
C1S H1S2 0.9900
C2S C3S 1.452(18)
C2S H2S1 0.9900
C2S H2S2 0.9900
C3S C4S 1.480(15)
C3S H3S1 0.9900
C3S H3S2 0.9900
C4S H4S1 0.9900
C4S H4S2 0.9900
